data_2003619
loop_
_publ_author_name
'Kendi, E.'
'\"Ozbey, S.'
'Ertan, R.'
'Fun, H.-K.'
'Yip, B.-C.'

_publ_section_title
;
 7-Hydroxy-4'-methoxyflavanone
;
_journal_issue 7
_journal_name_full 'Acta Crystallographica Section C'
_journal_page_first 1442
_journal_page_last 1444
_journal_paper_doi 10.1107/S010827019500062X
_journal_volume 51
_journal_year 1995
_chemical_formula_sum 'C16 H14 O4'
_chemical_formula_weight 270.27
_chemical_name_systematic
;
7-Hydroxy-4'-methoxy Flavanone
;
_space_group_IT_number 14
_symmetry_cell_setting monoclinic
_symmetry_space_group_name_Hall '-P 2ybc'
_symmetry_space_group_name_H-M 'P 1 21/c 1'
_audit_creation_method SHELXL
_cell_angle_alpha 90.00
_cell_angle_beta 115.89(4)
_cell_angle_gamma 90.00
_cell_formula_units_Z 4
_cell_length_a 12.841(7)
_cell_length_b 8.113(4)
_cell_length_c 14.219(7)
_cell_measurement_reflns_used 30
_cell_measurement_temperature 293(2)
_cell_measurement_theta_max 15.0
_cell_measurement_theta_min 7.5
_cell_volume 1332.6(13)
_computing_structure_refinement 'SHELXL93 (Sheldrick, 1993)'
_computing_structure_solution 'SHELXS86 (Sheldrick, 1990)'
_diffrn_ambient_temperature 293(2)
_diffrn_measurement_device 'Siemens P4'
_diffrn_measurement_method \q/2\q
_diffrn_radiation_monochromator graphite
_diffrn_radiation_source 'fine-focus sealed tube'
_diffrn_radiation_type MoK\a
_diffrn_radiation_wavelength 0.71073
_diffrn_reflns_av_R_equivalents 0.0341
_diffrn_reflns_av_sigmaI/netI 0.0244
_diffrn_reflns_limit_h_max 16
_diffrn_reflns_limit_h_min 0
_diffrn_reflns_limit_k_max 10
_diffrn_reflns_limit_k_min 0
_diffrn_reflns_limit_l_max 16
_diffrn_reflns_limit_l_min -18
_diffrn_reflns_number 3131
_diffrn_reflns_theta_max 27.57
_diffrn_reflns_theta_min 1.76
_diffrn_standards_decay_% 2.8
_diffrn_standards_interval_count 100
_diffrn_standards_number 2
_exptl_absorpt_coefficient_mu 0.097
_exptl_absorpt_correction_type none
_exptl_crystal_colour Yellow
_exptl_crystal_density_diffrn 1.347
_exptl_crystal_description Prismatic
_exptl_crystal_F_000 568
_exptl_crystal_size_max 0.90
_exptl_crystal_size_mid 0.42
_exptl_crystal_size_min 0.24
_refine_diff_density_max 0.165
_refine_diff_density_min -0.200
_refine_ls_extinction_method none
_refine_ls_goodness_of_fit_all 1.075
_refine_ls_goodness_of_fit_obs 1.276
_refine_ls_hydrogen_treatment
;
H atoms were generated using HADD in XP (Siemens SHELXTL/PC) and refined
using a riding model
;
_refine_ls_matrix_type full
_refine_ls_number_parameters 212
_refine_ls_number_reflns 2999
_refine_ls_number_restraints 5
_refine_ls_restrained_S_all 1.096
_refine_ls_restrained_S_obs 1.310
_refine_ls_R_factor_all 0.1035
_refine_ls_R_factor_obs 0.0598
_refine_ls_shift/esd_max 0.002
_refine_ls_shift/esd_mean 0.000
_refine_ls_structure_factor_coef Fsqd
_refine_ls_weighting_details 'w = 1/[\s^2^(Fo^2^) + (0.1000P)^2^]'
_refine_ls_weighting_scheme calc
_refine_ls_wR_factor_all 0.1868
_refine_ls_wR_factor_obs 0.1614
_reflns_number_observed 1668
_reflns_number_total 3001
_reflns_observed_criterion >2sigma(I)
_cod_data_source_file ab1220.cif
_cod_data_source_block ab1220
_cod_depositor_comments
;
The following automatic conversions were performed:
'_exptl_absorpt_correction_type' value 'None' changed to 'none' according
to '/home/saulius/struct/CIF-dictionaries/cif_core.dic' dictionary named
'cif_core.dic' version 2.4.1 from 2010-06-29.

Automatic conversion script
Id: cif_fix_enum 1527 2010-12-29 10:47:43Z saulius 

The following automatic conversions were performed:

'_exptl_absorpt_correction_type' value 'None' changed to 'none'
according to /home/saulius/struct/CIF-dictionaries/cif_core.dic
dictionary named 'cif_core.dic' version 2.4.1 from
2010-06-29.

'_geom_bond_publ_flag' value 'Yes' changed to 'yes'
according to /home/saulius/struct/CIF-dictionaries/cif_core.dic
dictionary named 'cif_core.dic' version 2.4.1 from 2010-06-29 (25
times).

'_geom_angle_publ_flag' value 'Yes' changed to 'yes'
according to /home/saulius/struct/CIF-dictionaries/cif_core.dic
dictionary named 'cif_core.dic' version 2.4.1 from 2010-06-29 (40
times).

Automatic conversion script
Id: cif_fix_values 1715 2011-07-08 13:25:40Z adriana 

The following automatic conversions were performed:

'_refine_ls_weighting_scheme' value 'calc w = 1/[\s^2^(Fo^2^) +
(0.1000P)^2^]' was changed to 'calc'. New tag
'_refine_ls_weighting_details' was created. The value of the new tag
was set to 'w = 1/[\s^2^(Fo^2^) + (0.1000P)^2^]'.

Automatic conversion script
Id: cif_fix_values 3143 2015-03-26 13:38:13Z robertas 
;
_cod_original_cell_volume 1332.6(12)
_cod_original_sg_symbol_H-M 'P 21/c'
_cod_database_code 2003619

loop_
_symmetry_equiv_pos_as_xyz
'x, y, z'
'-x, y+1/2, -z+1/2'
'-x, -y, -z'
'x, -y-1/2, z-1/2'

loop_
_atom_site_aniso_label
_atom_site_aniso_U_11
_atom_site_aniso_U_12
_atom_site_aniso_U_13
_atom_site_aniso_U_22
_atom_site_aniso_U_23
_atom_site_aniso_U_33
O1 0.0731(8) 0.0011(7) 0.0140(6) 0.0560(8) 0.0015(6) 0.0441(6)
C2 0.068(2) 0.002(2) 0.037(2) 0.064(3) 0.003(2) 0.056(2)
C3 0.086(4) 0.011(3) 0.020(3) 0.050(3) 0.007(2) 0.062(2)
C4 0.104(2) 0.0004(13) 0.0349(12) 0.0523(13) -0.0116(11) 0.0750(13)
C9 0.0552(10) -0.0038(9) 0.0211(7) 0.0554(11) -0.0065(8) 0.0434(8)
C20 0.102(2) -0.0141(14) -0.0010(13) 0.0644(14) 0.0198(11) 0.0657(14)
C2' 0.065(3) -0.003(2) 0.020(2) 0.053(3) 0.008(2) 0.059(2)
C3' 0.082(4) -0.010(3) 0.029(3) 0.054(3) 0.000(2) 0.084(3)
O4 0.142(2) -0.0086(10) 0.0438(11) 0.0554(10) -0.0214(9) 0.1039(13)
C5 0.0722(13) -0.0168(10) 0.0226(9) 0.0608(12) -0.0192(9) 0.0566(11)
C6 0.0639(11) -0.0112(11) 0.0149(8) 0.0736(14) -0.0116(9) 0.0447(9)
C7 0.0574(10) 0.0002(9) 0.0201(8) 0.0591(12) -0.0010(8) 0.0450(9)
O7 0.0807(10) -0.0004(8) 0.0134(7) 0.0673(9) 0.0036(7) 0.0479(7)
C8 0.0607(10) -0.0052(9) 0.0171(8) 0.0492(10) -0.0079(8) 0.0422(9)
C10 0.0637(11) -0.0051(9) 0.0265(9) 0.0518(11) -0.0090(8) 0.0564(10)
C11 0.100(2) -0.023(2) 0.0136(14) 0.119(2) -0.009(2) 0.0653(15)
C21 0.0646(14) 0.0012(13) 0.0210(12) 0.080(2) 0.0059(14) 0.093(2)
C22 0.0757(14) 0.0030(13) 0.0366(12) 0.091(2) -0.0026(13) 0.0755(14)
C23 0.0696(13) 0.0087(11) 0.0199(9) 0.0683(13) 0.0027(10) 0.0543(11)
O23 0.0924(11) -0.0044(10) 0.0253(8) 0.1056(13) -0.0025(8) 0.0554(8)
C24 0.087(2) -0.026(2) 0.0213(12) 0.113(2) 0.0127(14) 0.0654(14)
C25 0.129(2) -0.052(2) 0.0194(15) 0.129(3) 0.0195(15) 0.0587(14)

loop_
_atom_site_label
_atom_site_occupancy
_atom_site_fract_x
_atom_site_fract_y
_atom_site_fract_z
_atom_site_U_iso_or_equiv
_atom_site_thermal_displace_type
_atom_site_calc_flag
_atom_site_refinement_flags
_atom_site_disorder_group
_atom_site_type_symbol
O1 1 0.24088(12) 0.1445(2) 0.83759(9) 0.0619(4) Uani d D 1 O
C2 0.506(5) 0.2368(4) 0.2876(6) 0.7811(3) 0.0592(12) Uani d PD 1 C
H2 0.506(5) 0.3049(4) 0.3035(6) 0.7703(3) 0.080 Uiso d PR 1 H
C3 0.506(5) 0.2196(5) 0.4298(7) 0.8433(4) 0.070(2) Uani d PD 1 C
H3A 0.506(5) 0.1527(5) 0.4050(7) 0.8544(4) 0.080 Uiso d PR 1 H
H3B 0.506(5) 0.2065(5) 0.5322(7) 0.8060(4) 0.080 Uiso d PR 1 H
C4 1 0.3286(2) 0.4398(3) 0.9527(2) 0.0788(7) Uani d . 1 C
C9 1 0.3182(2) 0.1379(2) 0.94006(13) 0.0515(5) Uani d . 1 C
C20 1 0.1266(3) 0.2834(3) 0.6799(2) 0.0907(9) Uani d D 1 C
C2' 0.494(5) 0.1889(5) 0.3072(5) 0.8037(4) 0.0614(13) Uani d PD 2 C
H2' 0.494(5) 0.1308(5) 0.3228(5) 0.8282(4) 0.080 Uiso d PR 2 H
C3' 0.494(5) 0.2755(5) 0.4446(8) 0.8374(5) 0.076(2) Uani d PD 2 C
H3'A 0.494(5) 0.3309(5) 0.4373(8) 0.8091(5) 0.080 Uiso d PR 2 H
H3'B 0.494(5) 0.2335(5) 0.5461(8) 0.8146(5) 0.080 Uiso d PR 2 H
O4 1 0.3627(2) 0.5699(2) 1.00003(15) 0.1039(6) Uani d . . O
C5 1 0.4414(2) 0.2591(3) 1.1043(2) 0.0652(6) Uani d . . C
H5 1 0.4743(2) 0.3551(3) 1.1463(2) 0.078(7) Uiso d R . H
C6 1 0.4736(2) 0.1077(3) 1.14838(14) 0.0639(6) Uani d . . C
H6 1 0.5265(2) 0.0970(3) 1.22094(14) 0.069(6) Uiso d R . H
C7 1 0.4273(2) -0.0328(3) 1.08669(13) 0.0546(5) Uani d . . C
O7 1 0.46299(13) -0.1800(2) 1.13346(11) 0.0705(4) Uani d . . O
H7A 1 0.42958(13) -0.2560(2) 1.08937(11) 0.110(10) Uiso d R . H
C8 1 0.3493(2) -0.0178(2) 0.98327(13) 0.0527(5) Uani d . . C
H8 1 0.3169(2) -0.1143(2) 0.94157(13) 0.051(5) Uiso d R . H
C10 1 0.3638(2) 0.2798(2) 0.99995(15) 0.0572(5) Uani d . . C
C11 1 -0.2110(3) 0.1647(4) 0.3367(2) 0.1029(10) Uani d . . C
H11A 1 -0.2510(3) 0.1658(4) 0.2617(2) 0.123(10) Uiso d R . H
H11B 1 -0.2019(3) 0.0530(4) 0.3612(2) 0.147(13) Uiso d R . H
H11C 1 -0.2550(3) 0.2254(4) 0.3649(2) 0.180(18) Uiso d R . H
C21 1 0.1525(2) 0.3363(3) 0.6008(2) 0.0841(8) Uani d . . C
H21 1 0.2272(2) 0.3829(3) 0.6175(2) 0.096(8) Uiso d R . H
C22 1 0.0748(2) 0.3225(4) 0.4986(2) 0.0795(7) Uani d . . C
H22 1 0.0937(2) 0.3637(4) 0.4447(2) 0.106(9) Uiso d R . H
C23 1 -0.0312(2) 0.2513(3) 0.4725(2) 0.0666(6) Uani d . . C
O23 1 -0.1017(2) 0.2397(2) 0.36774(12) 0.0870(5) Uani d . . O
C24 1 -0.0602(2) 0.2005(4) 0.5492(2) 0.0926(9) Uani d . . C
H24 1 -0.1354(2) 0.1544(4) 0.5311(2) 0.126(11) Uiso d R . H
C25 1 0.0184(3) 0.2177(4) 0.6522(2) 0.1135(11) Uani d . . C
H25 1 -0.0030(3) 0.1834(4) 0.7059(2) 0.143(12) Uiso d R . H

loop_
_atom_type_symbol
_atom_type_description
_atom_type_scat_source
_atom_type_scat_dispersion_real
_atom_type_scat_dispersion_imag
C C 'International Tables Vol C Tables 4.2.6.8 and 6.1.1.4' 0.0033 0.001
H H 'International Tables Vol C Tables 4.2.6.8 and 6.1.1.4' 0.0000 0.000
O O 'International Tables Vol C Tables 4.2.6.8 and 6.1.1.4' 0.0106 0.006

loop_
_geom_angle_atom_site_label_1
_geom_angle_atom_site_label_2
_geom_angle_atom_site_label_3
_geom_angle
_geom_angle_publ_flag
C9 O1 C2 118.3(2) yes
C9 O1 C2' 113.81(2) yes
O1 C2 C20 108.2(3) yes
O1 C2 C3 105.8(4) yes
C20 C2 C3 104.8(4) yes
C2 C3 C4 108.6(4) yes
O4 C4 C10 123.8(2) yes
O4 C4 C3 122.4(3) yes
C10 C4 C3 112.1(3) yes
C3' C4 C10 116.1(3) yes
C3' C4 O4 117.9(3) yes
O1 C9 C8 116.5(2) yes
O1 C9 C10 122.4(2) yes
C8 C9 C10 121.2(2) yes
C21 C20 C25 117.5(2) yes
C21 C20 C2 108.1(3) yes
C2' C20 C21 132.9(3) yes
C2' C20 C25 108.7(3) yes
C25 C20 C2 133.5(3) yes
C20 C2' C3' 112.8(4) yes
O1 C2' C20 101.1(3) yes
O1 C2' C3' 113.5(4) yes
C4 C3' C2' 104.7(4) yes
C6 C5 C10 122.2(2) yes
C5 C6 C7 119.1(2) yes
O7 C7 C8 122.6(2) yes
O7 C7 C6 116.9(2) yes
C8 C7 C6 120.6(2) yes
C7 C8 C9 119.3(2) yes
C5 C10 C9 117.7(2) yes
C5 C10 C4 122.6(2) yes
C9 C10 C4 119.7(2) yes
C22 C21 C20 121.5(3) yes
C21 C22 C23 120.1(3) yes
C24 C23 O23 124.7(2) yes
C24 C23 C22 119.8(2) yes
O23 C23 C22 115.5(2) yes
C23 O23 C11 117.7(2) yes
C23 C24 C25 119.4(3) yes
C20 C25 C24 121.7(3) yes

loop_
_geom_bond_atom_site_label_1
_geom_bond_atom_site_label_2
_geom_bond_distance
_geom_bond_publ_flag
O1 C9 1.360(2) yes
O1 C2 1.400(5) yes
C2 C20 1.515(5) yes
C2' C20 1.595(5) yes
C2 C3 1.528(7) yes
C2' C3' 1.498(8) yes
C3 C4 1.576(5) yes
C3' C4 1.476(7) yes
C4 O4 1.225(3) yes
C4 C10 1.440(3) yes
C9 C8 1.385(3) yes
C9 C10 1.399(3) yes
C20 C21 1.374(4) yes
C20 C25 1.375(4) yes
C5 C6 1.358(3) yes
C5 C10 1.390(3) yes
C6 C7 1.403(3) yes
C7 O7 1.346(3) yes
C7 C8 1.376(2) yes
C11 O23 1.412(3) yes
C21 C22 1.361(3) yes
C22 C23 1.372(3) yes
C23 C24 1.361(4) yes
C23 O23 1.367(3) yes
C24 C25 1.376(3) yes
